data_7024224
loop_
_publ_author_name
'Di Nicola, Corrado'
Effendy,
'Marchetti, Fabio'
'Nervi, Carlo'
'Pettinari, Claudio'
'Robinson, Ward T.'
'Sobolev, Alexandre N.'
'White, Allan H.'

_publ_section_title
;
 Syntheses, structures and spectroscopy of uni- and bi-dentate nitrogen
 base complexes of silver(I) trifluoromethanesulfonate.
;
_journal_issue 3
_journal_name_full 'Dalton transactions (Cambridge, England : 2003)'
_journal_page_first 908
_journal_page_last 922
_journal_paper_doi 10.1039/b913173f
_journal_volume 39
_journal_year 2010
_chemical_formula_sum 'C11 H22 Ag F3 N2 O3 S'
_chemical_formula_weight 427.24
_space_group_IT_number 29
_symmetry_cell_setting orthorhombic
_symmetry_space_group_name_Hall 'P 2c -2ac'
_symmetry_space_group_name_H-M 'P c a 21'
_cell_angle_alpha 90.00000
_cell_angle_beta 90.00000
_cell_angle_gamma 90.00000
_cell_formula_units_Z 4
_cell_length_a 9.9728(6)
_cell_length_b 17.7024(10)
_cell_length_c 9.0229(5)
_cell_measurement_reflns_used 8192
_cell_measurement_temperature 150
_cell_volume 1592.93(16)
_computing_cell_refinement 'Siemens SAINT (Siemens, 1995)'
_computing_data_collection 'Siemens SMART (Siemens, 1995)'
_computing_data_reduction 'xtal ADDREF SORTRF'
_computing_molecular_graphics xtal
_computing_publication_material 'xtal BONDLA CIFIO'
_computing_structure_refinement 'xtal CRYLSQ'
_computing_structure_solution xtal
_diffrn_ambient_temperature 150
_diffrn_measurement_device_type
;
Bruker SMART CCD diffractometer
;
_diffrn_measurement_method '\w scans'
_diffrn_radiation_detector 'CCD area detector'
_diffrn_radiation_monochromator graphite
_diffrn_radiation_source 'sealed tube'
_diffrn_radiation_type 'Mo K\a'
_diffrn_radiation_wavelength .71073
_diffrn_reflns_av_R_equivalents .026
_diffrn_reflns_av_sigmaI/netI .06
_diffrn_reflns_limit_h_max 16
_diffrn_reflns_limit_h_min 0
_diffrn_reflns_limit_k_max 30
_diffrn_reflns_limit_k_min 0
_diffrn_reflns_limit_l_max 15
_diffrn_reflns_limit_l_min -15
_diffrn_reflns_number 30694
_diffrn_reflns_theta_max 37.34
_diffrn_reflns_theta_min 2.34
_diffrn_standards_decay_% 0
_exptl_absorpt_coefficient_mu 1.437
_exptl_absorpt_correction_T_max 1.00
_exptl_absorpt_correction_T_min .865
_exptl_absorpt_correction_type multi-scan
_exptl_absorpt_process_details
;
SADABS; Sheldrick, 1996
;
_exptl_crystal_colour colourless
_exptl_crystal_density_diffrn 1.781
_exptl_crystal_density_method 'not measured'
_exptl_crystal_description prism
_exptl_crystal_F_000 864
_exptl_crystal_size_max .35
_exptl_crystal_size_mid .15
_exptl_crystal_size_min .14
_refine_diff_density_max 1.614
_refine_diff_density_min -.99
_refine_ls_abs_structure_details 'Flack xabs refined'
_refine_ls_abs_structure_Flack .48(2)
_refine_ls_goodness_of_fit_all 1.057
_refine_ls_goodness_of_fit_ref 1.026
_refine_ls_hydrogen_treatment refall
_refine_ls_matrix_type full
_refine_ls_number_constraints 0
_refine_ls_number_parameters 278
_refine_ls_number_reflns 3250.5
_refine_ls_number_restraints 0
_refine_ls_R_factor_all .044
_refine_ls_R_factor_gt .028
_refine_ls_shift/su_max .001
_refine_ls_shift/su_mean .00005
_refine_ls_structure_factor_coef F
_refine_ls_weighting_scheme calc
_refine_ls_wR_factor_all .034
_refine_ls_wR_factor_ref .029
_reflns_d_resolution_high .586
_reflns_d_resolution_low 8.674
_reflns_Friedel_coverage .912
_reflns_limit_h_max 16
_reflns_limit_h_min 0
_reflns_limit_k_max 30
_reflns_limit_k_min 0
_reflns_limit_l_max 15
_reflns_limit_l_min 0
_reflns_number_gt 3301
_reflns_number_total 4281
_reflns_threshold_expression 'F > 4.00 sig(F )'
_cod_data_source_file b913173f.txt
_cod_data_source_block cmpnd10
_cod_original_sg_symbol_Hall p_2c_-2ac
_cod_original_sg_symbol_H-M P_c_a_21
_cod_original_formula_sum 'C11 H22 Ag1 F3 N2 O3 S1'
_cod_database_code 7024224

loop_
_symmetry_equiv_pos_as_xyz
+x,+y,+z
-x,-y,1/2+z
1/2-x,+y,1/2+z
1/2+x,-y,+z

loop_
_atom_site_label
_atom_site_fract_x
_atom_site_fract_y
_atom_site_fract_z
_atom_site_U_iso_or_equiv
_atom_site_adp_type
_atom_site_occupancy
Ag .39914(3) .761391(13) .00000 .02375(10) Uani 1.00000
S .43865(9) .77606(5) .41141(10) .0208(3) Uani 1.00000
O1 .3696(3) .74020(17) .2889(3) .0289(12) Uani 1.00000
O2 .3806(3) .7606(2) .5538(3) .0297(14) Uani 1.00000
O3 .4780(3) .85334(16) .3853(3) .0314(14) Uani 1.00000
C0 .5976(3) .7248(2) .4156(4) .0257(15) Uani 1.00000
F1 .6771(3) .75022(16) .5242(3) .0376(14) Uani 1.00000
F2 .5761(3) .65127(16) .4389(4) .0403(15) Uani 1.00000
F3 .6637(3) .73206(16) .2889(3) .0392(14) Uani 1.00000
N11 .3815(3) .65805(18) -.1304(4) .0270(15) Uani 1.00000
C12 .3090(4) .5962(2) -.0573(6) .035(2) Uani 1.00000
C13 .3894(4) .5660(2) .0729(5) .033(2) Uani 1.00000
C14 .5279(4) .5409(2) .0219(6) .037(2) Uani 1.00000
C15 .5978(4) .6031(3) -.0644(6) .035(2) Uani 1.00000
C16 .5109(5) .6313(2) -.1891(5) .036(2) Uani 1.00000
N21 .4451(3) .87941(18) .0514(3) .0224(13) Uani 1.00000
C22 .5870(4) .8979(2) .0218(5) .0270(18) Uani 1.00000
C23 .6174(5) .8866(2) -.1420(5) .033(2) Uani 1.00000
C24 .5242(5) .9343(2) -.2377(6) .0365(19) Uani 1.00000
C25 .3783(5) .9209(2) -.1978(4) .0307(18) Uani 1.00000
C26 .3548(4) .9307(2) -.0320(4) .0254(16) Uani 1.00000
H11 .334(7) .675(4) -.194(7) .06(2) Uiso 1.00000
H12a .295(5) .554(3) -.129(5) .027(12) Uiso 1.00000
H12e .222(5) .613(2) -.027(6) .031(14) Uiso 1.00000
H13a .402(5) .612(4) .143(7) .041(17) Uiso 1.00000
H13e .339(6) .524(4) .123(7) .049(17) Uiso 1.00000
H14a .526(6) .498(4) -.040(6) .044(16) Uiso 1.00000
H14e .583(6) .524(4) .106(8) .06(2) Uiso 1.00000
H15a .614(5) .645(3) -.021(9) .037(15) Uiso 1.00000
H15e .688(7) .586(4) -.103(7) .057(18) Uiso 1.00000
H16a .493(5) .588(3) -.255(10) .048(14) Uiso 1.00000
H16e .560(5) .674(3) -.240(9) .044(13) Uiso 1.00000
H21 .430(5) .889(3) .143(7) .035(14) Uiso 1.00000
H22a .610(5) .950(3) .047(6) .038(16) Uiso 1.00000
H22e .644(5) .867(3) .086(6) .030(13) Uiso 1.00000
H23a .609(4) .834(3) -.166(6) .027(13) Uiso 1.00000
H23e .708(5) .897(3) -.159(6) .036(14) Uiso 1.00000
H24a .549(4) .986(3) -.228(7) .031(13) Uiso 1.00000
H24e .544(7) .922(4) -.343(8) .057(19) Uiso 1.00000
H25a .355(4) .870(2) -.233(7) .023(10) Uiso 1.00000
H25e .315(4) .958(2) -.249(9) .032(10) Uiso 1.00000
H26a .376(4) .984(2) -.009(7) .025(11) Uiso 1.00000
H26e .258(7) .918(2) -.001(10) .033(9) Uiso 1.00000

loop_
_atom_site_aniso_label
_atom_site_aniso_U_11
_atom_site_aniso_U_22
_atom_site_aniso_U_33
_atom_site_aniso_U_12
_atom_site_aniso_U_13
_atom_site_aniso_U_23
Ag .02768(10) .01668(8) .02688(11) -.00114(8) -.00081(15) .00096(15)
S .0199(3) .0273(4) .0151(3) .0010(3) .0006(3) .0011(3)
O1 .0265(12) .0412(15) .0188(11) -.0085(11) -.0040(8) .0012(9)
O2 .0270(14) .0436(18) .0184(11) .0018(12) .0045(10) .0013(11)
O3 .0429(16) .0260(13) .0253(13) .0002(12) -.0016(11) .0013(10)
C0 .0215(14) .0312(17) .0244(14) .0004(12) .0031(14) .0036(12)
F1 .0254(10) .0519(14) .0355(19) .0012(9) -.0121(10) .0020(11)
F2 .0398(14) .0270(12) .0542(18) .0061(10) .0074(12) .0069(11)
F3 .0297(12) .0562(17) .0317(13) .0030(11) .0147(9) .0020(10)
N11 .0327(17) .0203(13) .0279(14) .0005(11) -.0101(12) .0005(11)
C12 .0256(18) .0200(16) .058(3) -.0043(14) -.0043(17) .0015(15)
C13 .036(2) .0237(17) .039(2) -.0025(15) .0082(17) .0093(15)
C14 .0304(17) .0268(17) .055(4) .0044(14) -.0020(19) .015(2)
C15 .0242(17) .0244(17) .058(3) -.0004(14) .0078(18) .0058(17)
C16 .054(3) .0249(17) .0284(17) .0005(18) .0119(18) -.0028(14)
N21 .0299(15) .0224(13) .0150(10) -.0011(11) .0009(10) -.0001(10)
C22 .0267(16) .0234(14) .031(2) -.0035(11) -.0028(14) -.0034(13)
C23 .034(2) .0278(19) .036(2) -.0047(15) .0109(16) -.0021(15)
C24 .057(2) .0299(16) .0227(17) -.0083(16) .011(2) .0052(17)
C25 .046(2) .0259(17) .0201(14) -.0006(15) -.0070(14) .0023(12)
C26 .0314(17) .0206(15) .0242(17) .0020(13) -.0015(12) -.0030(10)

loop_
_atom_type_symbol
_atom_type_oxidation_number
_atom_type_number_in_cell
_atom_type_scat_dispersion_real
_atom_type_scat_dispersion_imag
_atom_type_scat_source
C 0 44 .002 .002 'Int Tables Vol IV Tables 2.2B and 2.3.1'
H 0 88 0 0 'Int Tables Vol IV Tables 2.2B and 2.3.1'
Ag 0 4 -1.085 1.101 'Int Tables Vol IV Tables 2.2B and 2.3.1'
F 0 12 .014 .01 'Int Tables Vol IV Tables 2.2B and 2.3.1'
N 0 8 .004 .003 'Int Tables Vol IV Tables 2.2B and 2.3.1'
O 0 12 .008 .006 'Int Tables Vol IV Tables 2.2B and 2.3.1'
S 0 4 .11 .124 'Int Tables Vol IV Tables 2.2B and 2.3.1'

loop_
_geom_angle_atom_site_label_1
_geom_angle_atom_site_label_2
_geom_angle_atom_site_label_3
_geom_angle_site_symmetry_3
_geom_angle
O1 Ag N11 . 113.75(11)
O1 Ag N21 . 87.14(10)
O1 Ag O2 '3 554' 73.80(9)
N11 Ag N21 . 158.64(12)
N11 Ag O2 '3 554' 90.52(11)
N21 Ag O2 '3 554' 100.06(11)
O1 S O2 . 114.05(18)
O1 S O3 . 114.86(17)
O1 S C0 . 102.16(17)
O2 S O3 . 115.9(2)
O2 S C0 . 103.69(18)
O3 S C0 . 103.80(18)
Ag O1 S . 129.45(17)
S O2 Ag 3 104.04(16)
S C0 F1 . 111.2(3)
S C0 F2 . 110.4(2)
S C0 F3 . 111.5(3)
F1 C0 F2 . 107.9(3)
F1 C0 F3 . 107.7(3)
F2 C0 F3 . 108.1(3)
Ag N11 C12 . 115.0(3)
Ag N11 C16 . 113.2(3)
Ag N11 H11 . 97(5)
C12 N11 C16 . 110.7(3)
C12 N11 H11 . 108(5)
C16 N11 H11 . 113(5)
N11 C12 C13 . 110.4(3)
N11 C12 H12a . 110(3)
N11 C12 H12e . 110(3)
C13 C12 H12a . 108(3)
C13 C12 H12e . 111(3)
H12a C12 H12e . 107(4)
C12 C13 C14 . 110.4(4)
C12 C13 H13a . 105(3)
C12 C13 H13e . 110(3)
C14 C13 H13a . 108(3)
C14 C13 H13e . 112(3)
H13a C13 H13e . 111(5)
C13 C14 C15 . 111.0(4)
C13 C14 H14a . 113(4)
C13 C14 H14e . 111(4)
C15 C14 H14a . 107(4)
C15 C14 H14e . 111(4)
H14a C14 H14e . 103(6)
C14 C15 C16 . 111.1(4)
C14 C15 H15a . 119(5)
C14 C15 H15e . 111(4)
C16 C15 H15a . 99(4)
C16 C15 H15e . 111(4)
H15a C15 H15e . 105(5)
N11 C16 C15 . 110.0(4)
N11 C16 H16a . 108(3)
N11 C16 H16e . 110(3)
C15 C16 H16a . 108(4)
C15 C16 H16e . 108(4)
H16a C16 H16e . 113(6)
Ag N21 C22 . 112.0(2)
Ag N21 C26 . 110.5(2)
Ag N21 H21 . 111(4)
C22 N21 C26 . 110.8(3)
C22 N21 H21 . 107(4)
C26 N21 H21 . 105(4)
N21 C22 C23 . 109.7(3)
N21 C22 H22a . 113(3)
N21 C22 H22e . 109(3)
C23 C22 H22a . 108(3)
C23 C22 H22e . 113(3)
H22a C22 H22e . 105(4)
C22 C23 C24 . 110.8(4)
C22 C23 H23a . 109(3)
C22 C23 H23e . 109(3)
C24 C23 H23a . 111(3)
C24 C23 H23e . 112(3)
H23a C23 H23e . 104(4)
C23 C24 C25 . 111.3(4)
C23 C24 H24a . 109(3)
C23 C24 H24e . 107(4)
C25 C24 H24a . 112(3)
C25 C24 H24e . 113(4)
H24a C24 H24e . 104(5)
C24 C25 C26 . 111.2(4)
C24 C25 H25a . 107(3)
C24 C25 H25e . 112(3)
C26 C25 H25a . 112(3)
C26 C25 H25e . 106(4)
H25a C25 H25e . 108(4)
N21 C26 C25 . 109.6(3)
N21 C26 H26a . 111(3)
N21 C26 H26e . 107(4)
C25 C26 H26a . 106(4)
C25 C26 H26e . 113(5)
H26a C26 H26e . 110(4)

loop_
_geom_bond_atom_site_label_1
_geom_bond_atom_site_label_2
_geom_bond_site_symmetry_2
_geom_bond_distance
Ag O1 . 2.650(3)
Ag N11 . 2.182(3)
Ag N21 . 2.189(3)
Ag O2 '3 554' 2.832(3)
S O1 . 1.449(3)
S O2 . 1.436(3)
S O3 . 1.443(3)
S C0 . 1.827(4)
C0 F1 . 1.339(4)
C0 F2 . 1.336(5)
C0 F3 . 1.326(4)
N11 C12 . 1.468(5)
N11 C16 . 1.473(6)
N11 H11 . .80(7)
C12 C13 . 1.520(7)
C12 H12a . 1.00(5)
C12 H12e . .96(5)
C13 C14 . 1.523(6)
C13 H13a . 1.03(7)
C13 H13e . 1.01(6)
C14 C15 . 1.519(7)
C14 H14a . .94(7)
C14 H14e . .98(7)
C15 C16 . 1.505(7)
C15 H15a . .86(6)
C15 H15e . 1.02(7)
C16 H16a . .98(7)
C16 H16e . 1.00(6)
N21 C22 . 1.476(5)
N21 C26 . 1.484(5)
N21 H21 . .86(6)
C22 C23 . 1.523(6)
C22 H22a . .98(6)
C22 H22e . .98(5)
C23 C24 . 1.524(7)
C23 H23a . .96(5)
C23 H23e . .93(5)
C24 C25 . 1.517(7)
C24 H24a . .95(5)
C24 H24e . .99(7)
C25 C26 . 1.524(5)
C25 H25a . .98(4)
C25 H25e . 1.02(5)
C26 H26a . .99(4)
C26 H26e . 1.03(7)
